data_2003148
loop_
_publ_author_name
'Teslic, S.'
'Egami, T.'

_publ_section_title
;
 Atomic Structure of PbZrO3 Determined by Pulsed Neutron Diffraction
;
_journal_coden_ASTM ASBSDK
_journal_issue 6
_journal_name_full
;
 Acta Crystallographica, Section B: Structural Science
;
_journal_page_first 750
_journal_page_last 765
_journal_paper_doi 10.1107/s0108768198003802
_journal_volume 54
_journal_year 1998
_chemical_formula_sum 'O3 Pb Zr'
_chemical_formula_weight 346.41
_space_group_IT_number 55
_space_group_name_Hall '-P 2 2ab'
_space_group_name_H-M_alt 'P b a m'
_symmetry_cell_setting orthorhombic
_symmetry_space_group_name_Hall '-P 2 2ab'
_symmetry_space_group_name_H-M 'P b a m'
_cell_angle_alpha 90.00
_cell_angle_beta 90.00
_cell_angle_gamma 90.00
_cell_formula_units_Z 4
_cell_length_a 5.8819(4)
_cell_length_b 11.7820(6)
_cell_length_c 8.2294(6)
_cell_volume 570.30
_diffrn_radiation_probe neutron
_diffrn_radiation_type neutron
_diffrn_radiation_wavelength 0.71073
_cod_original_formula_sum 'Pb Zr O3'
_cod_database_code 2003148

loop_
_symmetry_equiv_pos_as_xyz
x,y,z
-x,-y,-z
x,y,-z
-x,-y,+z
1/2+x,1/2-y,z
-1/2-x,-1/2+y,-z
1/2-x,1/2+y,z
-1/2+x,-1/2-y,-z

loop_
_atom_site_label
_atom_site_fract_x
_atom_site_fract_y
_atom_site_fract_z
_atom_site_U_iso_or_equiv
_atom_site_adp_type
_atom_site_type_symbol
Pb 0.704(2) 0.126(2) 0.007(2) 0.320(10) Biso Pb
Pb' 0.704(2) 0.126(2) 0.507(2) 0.320(10) Biso Pb
Zr 0.240(2) 0.125(2) 0.251(2) 0.190(10) Biso Zr
Zr' 0.240(2) 0.125(2) 0.751(2) 0.190(10) Biso Zr
O1 0.279(2) 0.1490(10) 0.000(2) 0.210(10) Biso O
O1' 0.306(2) 0.0970(10) 0.500(2) 0.210(10) Biso O
O2 0.032(2) 0.261(2) 0.284(2) 0.210(10) Biso O
O2' 0.032(2) 0.261(2) 0.716(2) 0.210(10) Biso O
O3 0.000(2) 0.500(2) 0.208(2) 0.210(10) Biso O
O3' 0.000(2) 0.500(2) 0.792(2) 0.210(10) Biso O
O4 0.000(2) 0.000(2) 0.231(2) 0.210(10) Biso O
O4' 0.000(2) 0.000(2) 0.769(2) 0.210(10) Biso O

loop_
_cod_changelog_entry_id
_cod_changelog_entry_author
_cod_changelog_entry_date
_cod_changelog_entry_text
1 'Vaitkus, Antanas' 2025-01-07T08:57:39+02:00 'Updated bibliographic information.'
